data_7006600
loop_
_publ_author_name
'Pugh, David'
'Wright, Joseph A.'
'Freeman, Sandra'
'Danopoulos, Andreas A.'

_publ_section_title
;
 'Pincer' dicarbene complexes of some early transition metals and
 uranium.
;
_journal_issue 6
_journal_name_full 'Dalton transactions (Cambridge, England : 2003)'
_journal_page_first 775
_journal_page_last 782
_journal_paper_doi 10.1039/b512133g
_journal_year 2006
_chemical_formula_moiety 'C35 H41 Cl2 N5 O V'
_chemical_formula_sum 'C35 H41 Cl2 N5 O V'
_chemical_formula_weight 669.57
_chemical_name_systematic
;
?
;
_space_group_IT_number 14
_symmetry_cell_setting monoclinic
_symmetry_space_group_name_Hall '-P 2yn'
_symmetry_space_group_name_H-M 'P 1 21/n 1'
_atom_sites_solution_hydrogens geom
_atom_sites_solution_primary direct
_atom_sites_solution_secondary difmap
_audit_creation_method SHELXL-97
_cell_angle_alpha 90.00
_cell_angle_beta 97.012(4)
_cell_angle_gamma 90.00
_cell_formula_units_Z 8
_cell_length_a 16.699(5)
_cell_length_b 19.125(5)
_cell_length_c 22.226(6)
_cell_measurement_reflns_used 2061
_cell_measurement_temperature 120(2)
_cell_measurement_theta_max 17.02
_cell_measurement_theta_min 2.24
_cell_volume 7045(3)
_computing_cell_refinement 'Bruker SAINT'
_computing_data_collection 'Bruker APEX2'
_computing_data_reduction 'Bruker SAINT'
_computing_molecular_graphics 'ORTEP-3 (Farrugia, 1997)'
_computing_publication_material
;
PLATON (Spek, 2003)
ENCIFER (Allen, 2004)
;
_computing_structure_refinement 'SHELXL-97 (Sheldrick, 1997)'
_computing_structure_solution 'SIR92 (Altomare, 1992)'
_diffrn_ambient_temperature 120(2)
_diffrn_measured_fraction_theta_full 0.998
_diffrn_measured_fraction_theta_max 0.998
_diffrn_measurement_device_type 'Bruker SMART APEX2 CCD diffractometer'
_diffrn_measurement_method 'fine-slice \w scans'
_diffrn_radiation_monochromator 'silicon 111'
_diffrn_radiation_source 'Daresbury SRS station 9.8'
_diffrn_radiation_type synchrotron
_diffrn_radiation_wavelength 0.6868
_diffrn_reflns_av_R_equivalents 0.1383
_diffrn_reflns_av_sigmaI/netI 0.1286
_diffrn_reflns_limit_h_max 16
_diffrn_reflns_limit_h_min -16
_diffrn_reflns_limit_k_max 19
_diffrn_reflns_limit_k_min -19
_diffrn_reflns_limit_l_max 22
_diffrn_reflns_limit_l_min -22
_diffrn_reflns_number 34114
_diffrn_reflns_theta_full 20.08
_diffrn_reflns_theta_max 20.08
_diffrn_reflns_theta_min 2.06
_diffrn_standards_decay_% 5
_diffrn_standards_number 0
_exptl_absorpt_coefficient_mu 0.467
_exptl_absorpt_correction_T_max 0.9861
_exptl_absorpt_correction_T_min 0.621243
_exptl_absorpt_correction_type multi-scan
_exptl_absorpt_process_details 'Bruker SADABS'
_exptl_crystal_colour colourless
_exptl_crystal_density_diffrn 1.263
_exptl_crystal_density_method 'not measured'
_exptl_crystal_description needle
_exptl_crystal_F_000 2808
_exptl_crystal_size_max 0.10
_exptl_crystal_size_mid 0.03
_exptl_crystal_size_min 0.03
_platon_squeeze_details
; One disordered molecule of water was removed using
the SQUEEZE method
;
_refine_diff_density_max 1.320
_refine_diff_density_min -0.442
_refine_diff_density_rms 0.074
_refine_ls_extinction_method none
_refine_ls_goodness_of_fit_ref 0.969
_refine_ls_hydrogen_treatment constr
_refine_ls_matrix_type full
_refine_ls_number_parameters 809
_refine_ls_number_reflns 7369
_refine_ls_number_restraints 0
_refine_ls_restrained_S_all 0.969
_refine_ls_R_factor_all 0.1342
_refine_ls_R_factor_gt 0.0763
_refine_ls_shift/su_max 0.001
_refine_ls_shift/su_mean 0.000
_refine_ls_structure_factor_coef Fsqd
_refine_ls_weighting_details 'calc w=1/[\s^2^(Fo^2^)+(0.1074P)^2^+0.0000P] where P=(Fo^2^+2Fc^2^)/3'
_refine_ls_weighting_scheme calc
_refine_ls_wR_factor_gt 0.1795
_refine_ls_wR_factor_ref 0.2073
_reflns_number_gt 4130
_reflns_number_total 7369
_reflns_threshold_expression >2sigma(I)
_cod_data_source_file b512133g.txt
_cod_data_source_block 6
_cod_original_sg_symbol_H-M 'P 21/n'
_cod_database_code 7006600

loop_
_symmetry_equiv_pos_as_xyz
'x, y, z'
'-x+1/2, y+1/2, -z+1/2'
'-x, -y, -z'
'x-1/2, -y-1/2, z-1/2'

loop_
_atom_site_label
_atom_site_type_symbol
_atom_site_fract_x
_atom_site_fract_y
_atom_site_fract_z
_atom_site_U_iso_or_equiv
_atom_site_adp_type
_atom_site_occupancy
_atom_site_symmetry_multiplicity
_atom_site_calc_flag
_atom_site_refinement_flags
_atom_site_disorder_assembly
_atom_site_disorder_group
C1 C 0.5734(6) 0.1586(5) 0.2868(4) 0.052(2) Uani 1 1 d . . .
C2 C 0.5008(5) 0.2059(5) 0.3654(4) 0.050(2) Uani 1 1 d . . .
C3 C 0.4758(5) 0.2650(5) 0.4627(4) 0.055(3) Uani 1 1 d . . .
C4 C 0.4651(5) 0.2195(5) 0.5106(4) 0.057(3) Uani 1 1 d . . .
C5 C 0.4920(6) 0.1429(5) 0.5118(4) 0.061(3) Uani 1 1 d . . .
H5 H 0.5062 0.1311 0.4706 0.073 Uiso 1 1 calc R . .
C6 C 0.5662(6) 0.1302(5) 0.5566(5) 0.076(3) Uani 1 1 d . . .
H6A H 0.6112 0.1579 0.5451 0.114 Uiso 1 1 calc R . .
H6B H 0.5803 0.0804 0.5566 0.114 Uiso 1 1 calc R . .
H6C H 0.5552 0.1439 0.5973 0.114 Uiso 1 1 calc R . .
C7 C 0.4232(6) 0.0945(6) 0.5245(5) 0.078(3) Uani 1 1 d . . .
H7A H 0.4414 0.0458 0.5242 0.116 Uiso 1 1 calc R . .
H7B H 0.3772 0.1010 0.4931 0.116 Uiso 1 1 calc R . .
H7C H 0.4068 0.1056 0.5642 0.116 Uiso 1 1 calc R . .
C8 C 0.4316(6) 0.2481(6) 0.5594(5) 0.070(3) Uani 1 1 d . . .
H8 H 0.4253 0.2196 0.5936 0.084 Uiso 1 1 calc R . .
C9 C 0.4077(6) 0.3165(6) 0.5591(5) 0.066(3) Uani 1 1 d . . .
H9 H 0.3859 0.3348 0.5934 0.079 Uiso 1 1 calc R . .
C10 C 0.4143(6) 0.3589(6) 0.5109(5) 0.076(3) Uani 1 1 d . . .
H10 H 0.3954 0.4058 0.5109 0.091 Uiso 1 1 calc R . .
C11 C 0.4494(6) 0.3328(6) 0.4610(5) 0.063(3) Uani 1 1 d . . .
C12 C 0.4570(6) 0.3815(6) 0.4072(5) 0.075(3) Uani 1 1 d . . .
H12 H 0.4928 0.3573 0.3809 0.090 Uiso 1 1 calc R . .
C13 C 0.4948(7) 0.4524(5) 0.4231(5) 0.079(3) Uani 1 1 d . . .
H13A H 0.4594 0.4795 0.4463 0.119 Uiso 1 1 calc R . .
H13B H 0.5022 0.4776 0.3858 0.119 Uiso 1 1 calc R . .
H13C H 0.5473 0.4459 0.4474 0.119 Uiso 1 1 calc R . .
C14 C 0.3737(7) 0.3893(6) 0.3692(5) 0.098(4) Uani 1 1 d . . .
H14A H 0.3356 0.4101 0.3942 0.146 Uiso 1 1 calc R . .
H14B H 0.3541 0.3431 0.3550 0.146 Uiso 1 1 calc R . .
H14C H 0.3787 0.4195 0.3342 0.146 Uiso 1 1 calc R . .
C15 C 0.6077(5) 0.2566(5) 0.4236(5) 0.061(3) Uani 1 1 d . . .
H15 H 0.6374 0.2809 0.4563 0.073 Uiso 1 1 calc R . .
C16 C 0.6360(6) 0.2293(5) 0.3746(5) 0.063(3) Uani 1 1 d . . .
H16 H 0.6902 0.2308 0.3657 0.076 Uiso 1 1 calc R . .
C17 C 0.6412(5) 0.1470(6) 0.2566(5) 0.068(3) Uani 1 1 d . . .
H17 H 0.6921 0.1678 0.2697 0.082 Uiso 1 1 calc R . .
C18 C 0.6295(6) 0.1036(6) 0.2067(5) 0.062(3) Uani 1 1 d . . .
H18 H 0.6736 0.0942 0.1846 0.074 Uiso 1 1 calc R . .
C19 C 0.5572(6) 0.0741(5) 0.1881(4) 0.065(3) Uani 1 1 d . . .
H19 H 0.5502 0.0439 0.1540 0.078 Uiso 1 1 calc R . .
C20 C 0.4932(6) 0.0894(5) 0.2207(5) 0.054(3) Uani 1 1 d . . .
C21 C 0.3546(6) 0.0888(5) 0.2416(4) 0.057(3) Uani 1 1 d . . .
C22 C 0.3060(6) 0.0111(5) 0.1690(4) 0.052(2) Uani 1 1 d . . .
H22 H 0.2692 -0.0188 0.1452 0.062 Uiso 1 1 calc R . .
C23 C 0.3849(6) 0.0179(5) 0.1632(4) 0.059(3) Uani 1 1 d . . .
H23 H 0.4145 -0.0046 0.1349 0.070 Uiso 1 1 calc R . .
C24 C 0.2060(5) 0.0706(5) 0.2279(4) 0.049(2) Uani 1 1 d . . .
C25 C 0.1762(5) 0.0386(5) 0.2768(4) 0.052(2) Uani 1 1 d . . .
C26 C 0.2263(6) -0.0089(5) 0.3233(4) 0.063(3) Uani 1 1 d . . .
H26 H 0.2814 -0.0144 0.3107 0.075 Uiso 1 1 calc R . .
C27 C 0.1868(6) -0.0825(5) 0.3244(5) 0.077(3) Uani 1 1 d . . .
H27A H 0.1355 -0.0788 0.3414 0.116 Uiso 1 1 calc R . .
H27B H 0.2231 -0.1141 0.3495 0.116 Uiso 1 1 calc R . .
H27C H 0.1769 -0.1009 0.2830 0.116 Uiso 1 1 calc R . .
C28 C 0.2344(6) 0.0233(5) 0.3862(4) 0.065(3) Uani 1 1 d . . .
H28A H 0.2522 0.0720 0.3840 0.097 Uiso 1 1 calc R . .
H28B H 0.2742 -0.0030 0.4133 0.097 Uiso 1 1 calc R . .
H28C H 0.1821 0.0219 0.4020 0.097 Uiso 1 1 calc R . .
C29 C 0.0958(6) 0.0505(5) 0.2842(5) 0.070(3) Uani 1 1 d . . .
H29 H 0.0730 0.0295 0.3169 0.084 Uiso 1 1 calc R . .
C30 C 0.0500(6) 0.0926(5) 0.2440(5) 0.067(3) Uani 1 1 d . . .
H30 H -0.0049 0.1000 0.2494 0.080 Uiso 1 1 calc R . .
C31 C 0.0797(6) 0.1245(5) 0.1967(5) 0.069(3) Uani 1 1 d . . .
H31 H 0.0465 0.1544 0.1703 0.083 Uiso 1 1 calc R . .
C32 C 0.1604(6) 0.1124(5) 0.1877(4) 0.054(2) Uani 1 1 d . . .
C33 C 0.1924(5) 0.1471(5) 0.1329(4) 0.056(3) Uani 1 1 d . . .
H33 H 0.2518 0.1382 0.1374 0.067 Uiso 1 1 calc R . .
C34 C 0.1576(7) 0.1134(6) 0.0739(5) 0.092(4) Uani 1 1 d . . .
H34A H 0.0991 0.1208 0.0676 0.138 Uiso 1 1 calc R . .
H34B H 0.1691 0.0632 0.0755 0.138 Uiso 1 1 calc R . .
H34C H 0.1821 0.1345 0.0403 0.138 Uiso 1 1 calc R . .
C35 C 0.1819(6) 0.2248(5) 0.1331(5) 0.081(3) Uani 1 1 d . . .
H35A H 0.1247 0.2361 0.1330 0.122 Uiso 1 1 calc R . .
H35B H 0.2014 0.2447 0.0969 0.122 Uiso 1 1 calc R . .
H35C H 0.2129 0.2445 0.1694 0.122 Uiso 1 1 calc R . .
C36 C 1.0199(6) 0.3638(5) 0.2567(4) 0.053(2) Uani 1 1 d . . .
C37 C 0.8802(6) 0.3677(5) 0.2646(4) 0.052(2) Uani 1 1 d . . .
C38 C 0.8423(6) 0.4545(5) 0.1964(4) 0.059(3) Uani 1 1 d . . .
H38 H 0.8090 0.4870 0.1726 0.070 Uiso 1 1 calc R . .
C39 C 0.9207(7) 0.4462(5) 0.1979(4) 0.059(3) Uani 1 1 d . . .
H39 H 0.9551 0.4711 0.1743 0.071 Uiso 1 1 calc R . .
C40 C 0.7333(5) 0.3885(5) 0.2421(4) 0.056(3) Uani 1 1 d . . .
C41 C 0.6944(5) 0.4144(5) 0.2895(4) 0.051(2) Uani 1 1 d . . .
C42 C 0.7338(5) 0.4616(4) 0.3382(4) 0.051(2) Uani 1 1 d . . .
H42 H 0.7912 0.4697 0.3312 0.062 Uiso 1 1 calc R . .
C43 C 0.7324(6) 0.4269(5) 0.4012(4) 0.070(3) Uani 1 1 d . . .
H43A H 0.6764 0.4211 0.4092 0.105 Uiso 1 1 calc R . .
H43B H 0.7613 0.4565 0.4326 0.105 Uiso 1 1 calc R . .
H43C H 0.7586 0.3810 0.4014 0.105 Uiso 1 1 calc R . .
C44 C 0.6895(6) 0.5332(5) 0.3372(5) 0.075(3) Uani 1 1 d . . .
H44A H 0.6917 0.5559 0.2979 0.113 Uiso 1 1 calc R . .
H44B H 0.7158 0.5631 0.3696 0.113 Uiso 1 1 calc R . .
H44C H 0.6331 0.5257 0.3435 0.113 Uiso 1 1 calc R . .
C45 C 0.6117(6) 0.3940(6) 0.2885(5) 0.063(3) Uani 1 1 d . . .
H45 H 0.5814 0.4112 0.3188 0.076 Uiso 1 1 calc R . .
C46 C 0.5761(6) 0.3507(5) 0.2453(5) 0.061(3) Uani 1 1 d . . .
H46 H 0.5213 0.3379 0.2463 0.073 Uiso 1 1 calc R . .
C47 C 0.6157(6) 0.3251(5) 0.2011(5) 0.062(3) Uani 1 1 d . . .
H47 H 0.5887 0.2945 0.1716 0.074 Uiso 1 1 calc R . .
C48 C 0.6966(6) 0.3430(5) 0.1979(5) 0.063(3) Uani 1 1 d . . .
C49 C 0.7415(6) 0.3147(5) 0.1452(4) 0.062(3) Uani 1 1 d . . .
H49 H 0.8007 0.3209 0.1574 0.075 Uiso 1 1 calc R . .
C50 C 0.7189(6) 0.3561(5) 0.0876(4) 0.072(3) Uani 1 1 d . . .
H50A H 0.7447 0.3353 0.0546 0.108 Uiso 1 1 calc R . .
H50B H 0.7371 0.4046 0.0939 0.108 Uiso 1 1 calc R . .
H50C H 0.6602 0.3554 0.0771 0.108 Uiso 1 1 calc R . .
C51 C 0.7257(6) 0.2367(5) 0.1342(5) 0.072(3) Uani 1 1 d . . .
H51A H 0.6681 0.2292 0.1213 0.108 Uiso 1 1 calc R . .
H51B H 0.7419 0.2108 0.1717 0.108 Uiso 1 1 calc R . .
H51C H 0.7570 0.2202 0.1024 0.108 Uiso 1 1 calc R . .
C52 C 1.0918(6) 0.3807(5) 0.2329(4) 0.057(3) Uani 1 1 d . . .
H52 H 1.0932 0.4154 0.2025 0.069 Uiso 1 1 calc R . .
C53 C 1.1589(6) 0.3451(5) 0.2555(4) 0.060(3) Uani 1 1 d . . .
H53 H 1.2086 0.3565 0.2412 0.073 Uiso 1 1 calc R . .
C54 C 1.1584(5) 0.2923(5) 0.2990(4) 0.061(3) Uani 1 1 d . . .
H54 H 1.2051 0.2663 0.3138 0.073 Uiso 1 1 calc R . .
C55 C 1.0832(6) 0.2812(5) 0.3189(4) 0.055(3) Uani 1 1 d . . .
C56 C 0.9903(6) 0.2294(5) 0.3810(5) 0.061(3) Uani 1 1 d . . .
C57 C 1.0774(6) 0.1587(5) 0.4404(4) 0.057(3) Uani 1 1 d . . .
H57 H 1.0964 0.1254 0.4705 0.068 Uiso 1 1 calc R . .
C58 C 1.1213(6) 0.1910(5) 0.4030(5) 0.063(3) Uani 1 1 d . . .
H58 H 1.1776 0.1855 0.4016 0.075 Uiso 1 1 calc R . .
C59 C 0.9319(6) 0.1565(6) 0.4528(4) 0.060(3) Uani 1 1 d . . .
C60 C 0.9009(6) 0.0926(6) 0.4327(5) 0.064(3) Uani 1 1 d . . .
C61 C 0.9373(6) 0.0489(6) 0.3861(5) 0.070(3) Uani 1 1 d . . .
H61 H 0.9792 0.0782 0.3697 0.084 Uiso 1 1 calc R . .
C62 C 0.9797(6) -0.0170(6) 0.4138(5) 0.084(4) Uani 1 1 d . . .
H62A H 1.0296 -0.0036 0.4391 0.126 Uiso 1 1 calc R . .
H62B H 0.9926 -0.0481 0.3813 0.126 Uiso 1 1 calc R . .
H62C H 0.9440 -0.0413 0.4388 0.126 Uiso 1 1 calc R . .
C63 C 0.8758(7) 0.0279(6) 0.3327(5) 0.080(3) Uani 1 1 d . . .
H63A H 0.8382 -0.0064 0.3461 0.120 Uiso 1 1 calc R . .
H63B H 0.9039 0.0073 0.3007 0.120 Uiso 1 1 calc R . .
H63C H 0.8459 0.0694 0.3168 0.120 Uiso 1 1 calc R . .
C64 C 0.8311(7) 0.0666(6) 0.4565(5) 0.080(3) Uani 1 1 d . . .
H64 H 0.8088 0.0226 0.4436 0.095 Uiso 1 1 calc R . .
C65 C 0.7960(7) 0.1063(6) 0.4989(5) 0.074(3) Uani 1 1 d . . .
H65 H 0.7496 0.0888 0.5148 0.089 Uiso 1 1 calc R . .
C66 C 0.8267(7) 0.1699(7) 0.5182(5) 0.080(3) Uani 1 1 d . . .
H66 H 0.8016 0.1957 0.5472 0.096 Uiso 1 1 calc R . .
C67 C 0.8936(6) 0.1969(6) 0.4960(4) 0.064(3) Uani 1 1 d . . .
C68 C 0.9295(7) 0.2660(6) 0.5183(5) 0.074(3) Uani 1 1 d . . .
H68 H 0.9626 0.2845 0.4873 0.089 Uiso 1 1 calc R . .
C69 C 0.8640(7) 0.3207(6) 0.5277(6) 0.100(4) Uani 1 1 d . . .
H69A H 0.8245 0.3229 0.4913 0.150 Uiso 1 1 calc R . .
H69B H 0.8891 0.3667 0.5352 0.150 Uiso 1 1 calc R . .
H69C H 0.8367 0.3072 0.5625 0.150 Uiso 1 1 calc R . .
C70 C 0.9859(7) 0.2530(6) 0.5774(5) 0.093(4) Uani 1 1 d . . .
H70A H 0.9550 0.2327 0.6079 0.140 Uiso 1 1 calc R . .
H70B H 1.0098 0.2974 0.5925 0.140 Uiso 1 1 calc R . .
H70C H 1.0289 0.2206 0.5695 0.140 Uiso 1 1 calc R . .
Cl1 Cl 0.37920(12) 0.25193(11) 0.24580(10) 0.0514(6) Uani 1 1 d . . .
Cl2 Cl 0.43826(13) 0.05075(11) 0.36927(9) 0.0463(6) Uani 1 1 d . . .
Cl3 Cl 0.88259(13) 0.20641(12) 0.25469(10) 0.0534(6) Uani 1 1 d . . .
Cl4 Cl 0.94550(14) 0.39410(12) 0.39471(10) 0.0553(7) Uani 1 1 d . . .
N1 N 0.5007(4) 0.1314(4) 0.2675(3) 0.0480(19) Uani 1 1 d . . .
N2 N 0.5716(4) 0.1988(4) 0.3400(4) 0.052(2) Uani 1 1 d . . .
N3 N 0.5245(4) 0.2415(4) 0.4163(4) 0.053(2) Uani 1 1 d . . .
N4 N 0.4138(5) 0.0659(4) 0.2088(3) 0.052(2) Uani 1 1 d . . .
N5 N 0.2869(5) 0.0551(4) 0.2157(3) 0.055(2) Uani 1 1 d . . .
N6 N 1.0175(5) 0.3150(4) 0.2979(3) 0.0496(19) Uani 1 1 d . . .
N7 N 0.9440(4) 0.3945(4) 0.2399(3) 0.053(2) Uani 1 1 d . . .
N8 N 0.8177(5) 0.4048(4) 0.2381(3) 0.051(2) Uani 1 1 d . . .
N9 N 1.0691(4) 0.2345(4) 0.3661(3) 0.053(2) Uani 1 1 d . . .
N10 N 0.9981(4) 0.1824(4) 0.4275(3) 0.055(2) Uani 1 1 d . . .
O1 O 0.3196(3) 0.1772(3) 0.3539(3) 0.0575(17) Uani 1 1 d . . .
O2 O 0.8182(3) 0.2760(3) 0.3639(3) 0.0643(18) Uani 1 1 d . . .
V1 V 0.39373(9) 0.15788(8) 0.31765(7) 0.0510(5) Uani 1 1 d . . .
V2 V 0.89899(9) 0.29130(9) 0.33402(7) 0.0555(5) Uani 1 1 d . . .

loop_
_atom_site_aniso_label
_atom_site_aniso_U_11
_atom_site_aniso_U_22
_atom_site_aniso_U_33
_atom_site_aniso_U_23
_atom_site_aniso_U_13
_atom_site_aniso_U_12
C1 0.051(7) 0.045(6) 0.062(7) 0.017(5) 0.011(6) 0.005(5)
C2 0.043(6) 0.065(7) 0.044(6) 0.016(5) 0.018(5) 0.004(5)
C3 0.040(6) 0.066(7) 0.058(7) 0.009(6) 0.004(5) -0.001(5)
C4 0.053(6) 0.070(7) 0.048(6) 0.006(6) 0.009(5) 0.000(5)
C5 0.062(7) 0.071(8) 0.051(6) 0.002(5) 0.012(5) -0.004(6)
C6 0.088(8) 0.060(7) 0.079(8) -0.006(6) 0.004(7) 0.004(6)
C7 0.091(8) 0.083(8) 0.061(7) 0.010(6) 0.018(6) -0.001(7)
C8 0.055(6) 0.091(9) 0.066(8) 0.004(6) 0.014(6) -0.004(6)
C9 0.078(7) 0.066(8) 0.057(7) -0.002(6) 0.014(6) 0.022(6)
C10 0.071(7) 0.081(8) 0.077(8) 0.016(7) 0.015(6) 0.028(6)
C11 0.051(6) 0.072(8) 0.069(7) 0.003(6) 0.023(6) -0.004(6)
C12 0.078(8) 0.075(8) 0.074(8) 0.011(6) 0.021(7) 0.018(6)
C13 0.095(8) 0.059(7) 0.091(8) 0.016(6) 0.037(7) 0.003(6)
C14 0.095(9) 0.105(10) 0.093(9) 0.008(8) 0.014(8) 0.016(8)
C15 0.044(7) 0.055(7) 0.082(8) 0.009(6) 0.001(6) -0.007(5)
C16 0.054(7) 0.077(8) 0.063(7) 0.011(6) 0.029(6) 0.007(6)
C17 0.036(6) 0.084(8) 0.090(9) 0.026(7) 0.025(6) 0.006(5)
C18 0.047(7) 0.079(8) 0.063(7) -0.001(6) 0.023(6) 0.003(6)
C19 0.060(7) 0.090(8) 0.049(6) 0.018(6) 0.023(6) 0.006(6)
C20 0.045(7) 0.061(7) 0.054(7) 0.018(6) 0.004(6) 0.006(5)
C21 0.070(7) 0.058(7) 0.048(6) 0.023(5) 0.027(6) 0.021(6)
C22 0.071(7) 0.055(6) 0.031(5) -0.001(5) 0.016(5) 0.004(5)
C23 0.068(7) 0.068(7) 0.046(6) 0.003(6) 0.029(6) 0.008(6)
C24 0.048(6) 0.052(6) 0.050(6) 0.005(5) 0.020(5) 0.003(5)
C25 0.050(6) 0.056(6) 0.055(6) 0.003(5) 0.024(5) -0.004(5)
C26 0.070(7) 0.055(7) 0.071(7) 0.004(6) 0.041(6) -0.001(6)
C27 0.076(7) 0.072(8) 0.088(8) 0.002(6) 0.026(6) 0.019(6)
C28 0.082(7) 0.068(7) 0.047(6) 0.007(5) 0.021(5) -0.014(6)
C29 0.070(8) 0.072(8) 0.075(8) 0.019(6) 0.032(6) -0.006(6)
C30 0.057(6) 0.073(8) 0.075(8) 0.005(6) 0.028(6) 0.011(6)
C31 0.054(7) 0.077(8) 0.079(8) 0.008(6) 0.020(6) 0.002(6)
C32 0.059(7) 0.053(6) 0.049(6) 0.013(5) 0.005(5) 0.001(5)
C33 0.040(5) 0.079(8) 0.049(6) 0.001(5) 0.005(5) -0.006(5)
C34 0.087(8) 0.122(10) 0.067(8) 0.015(7) 0.008(7) -0.025(8)
C35 0.083(8) 0.067(8) 0.100(9) 0.021(6) 0.033(7) 0.005(6)
C36 0.058(7) 0.062(7) 0.040(6) -0.006(5) 0.010(5) -0.008(6)
C37 0.046(6) 0.065(7) 0.044(6) -0.009(5) 0.005(5) -0.007(6)
C38 0.058(7) 0.054(7) 0.067(7) -0.003(5) 0.021(6) 0.003(5)
C39 0.072(8) 0.050(7) 0.059(7) -0.005(6) 0.017(6) -0.003(6)
C40 0.049(6) 0.070(7) 0.051(6) 0.006(6) 0.014(5) -0.003(5)
C41 0.063(7) 0.053(6) 0.040(6) 0.002(5) 0.017(5) 0.000(5)
C42 0.053(6) 0.043(6) 0.058(6) -0.001(5) 0.006(5) -0.002(5)
C43 0.084(8) 0.071(7) 0.059(7) 0.009(6) 0.022(6) -0.004(6)
C44 0.077(7) 0.083(8) 0.071(7) 0.000(6) 0.031(6) -0.003(6)
C45 0.045(6) 0.075(8) 0.076(8) 0.029(7) 0.034(6) 0.004(6)
C46 0.049(6) 0.064(7) 0.072(7) -0.003(6) 0.014(6) -0.007(6)
C47 0.055(7) 0.071(7) 0.059(7) -0.005(5) 0.006(6) -0.004(6)
C48 0.062(7) 0.064(7) 0.064(7) 0.010(6) 0.007(6) -0.006(6)
C49 0.060(6) 0.073(8) 0.057(7) -0.008(6) 0.019(5) 0.005(6)
C50 0.072(7) 0.079(8) 0.066(7) -0.005(6) 0.008(6) -0.010(6)
C51 0.078(7) 0.070(8) 0.066(7) -0.011(6) 0.003(6) 0.007(6)
C52 0.044(6) 0.064(7) 0.064(7) -0.005(5) 0.007(6) -0.004(5)
C53 0.070(8) 0.066(7) 0.048(6) 0.007(6) 0.019(6) -0.014(6)
C54 0.039(6) 0.082(8) 0.064(7) -0.023(6) 0.021(5) -0.014(5)
C55 0.068(7) 0.051(6) 0.048(6) -0.011(5) 0.009(6) -0.007(6)
C56 0.057(7) 0.059(7) 0.074(8) -0.001(6) 0.036(6) -0.008(5)
C57 0.053(7) 0.072(7) 0.045(6) -0.006(5) 0.004(5) 0.005(6)
C58 0.049(6) 0.079(8) 0.061(7) -0.008(6) 0.008(6) 0.002(6)
C59 0.067(7) 0.066(8) 0.047(6) 0.008(6) 0.008(6) 0.006(6)
C60 0.053(6) 0.073(8) 0.072(7) 0.027(6) 0.035(6) 0.006(6)
C61 0.063(7) 0.089(8) 0.060(7) 0.006(6) 0.016(6) -0.006(6)
C62 0.065(7) 0.101(9) 0.094(9) -0.003(7) 0.040(7) -0.003(7)
C63 0.098(9) 0.078(8) 0.067(8) 0.008(6) 0.028(7) -0.012(7)
C64 0.095(9) 0.069(8) 0.079(8) 0.003(6) 0.027(7) 0.003(7)
C65 0.084(8) 0.069(8) 0.079(8) 0.025(7) 0.047(7) 0.000(7)
C66 0.094(9) 0.096(10) 0.058(7) 0.027(7) 0.043(7) 0.018(8)
C67 0.068(7) 0.076(8) 0.052(6) 0.016(6) 0.024(6) 0.011(6)
C68 0.085(8) 0.081(9) 0.057(7) 0.005(6) 0.011(6) 0.009(7)
C69 0.083(8) 0.119(10) 0.103(9) 0.005(8) 0.034(7) 0.041(8)
C70 0.097(9) 0.100(10) 0.078(9) 0.000(7) -0.005(7) 0.021(7)
Cl1 0.0379(12) 0.0496(14) 0.0674(16) 0.0189(12) 0.0086(11) 0.0003(11)
Cl2 0.0541(14) 0.0456(13) 0.0426(13) 0.0010(11) 0.0192(11) 0.0093(11)
Cl3 0.0565(14) 0.0500(15) 0.0531(14) -0.0034(12) 0.0039(12) 0.0014(12)
Cl4 0.0597(15) 0.0628(16) 0.0459(14) 0.0039(12) 0.0160(12) 0.0042(13)
N1 0.048(5) 0.050(5) 0.045(5) 0.006(4) 0.004(4) -0.010(4)
N2 0.030(4) 0.059(5) 0.067(6) 0.004(5) 0.010(5) -0.007(4)
N3 0.047(5) 0.064(5) 0.052(5) 0.005(4) 0.017(4) 0.009(4)
N4 0.053(6) 0.071(6) 0.034(5) 0.007(4) 0.013(4) 0.009(4)
N5 0.041(5) 0.071(6) 0.052(5) 0.001(4) 0.004(4) 0.001(4)
N6 0.052(5) 0.056(5) 0.043(5) -0.009(4) 0.012(4) 0.001(4)
N7 0.037(5) 0.070(6) 0.056(5) -0.002(5) 0.017(4) -0.002(5)
N8 0.055(5) 0.056(5) 0.045(5) -0.002(4) 0.019(4) -0.012(5)
N9 0.043(5) 0.062(6) 0.055(5) -0.008(5) 0.008(4) 0.000(4)
N10 0.046(5) 0.067(6) 0.054(5) 0.003(4) 0.020(4) 0.005(4)
O1 0.045(4) 0.062(4) 0.069(4) 0.002(3) 0.022(3) 0.005(3)
O2 0.052(4) 0.075(5) 0.070(4) 0.006(4) 0.025(3) 0.008(3)
V1 0.0454(9) 0.0576(11) 0.0526(10) 0.0063(8) 0.0169(8) 0.0042(8)
V2 0.0474(10) 0.0711(12) 0.0503(10) -0.0006(9) 0.0152(8) -0.0013(9)

loop_
_atom_type_symbol
_atom_type_description
_atom_type_scat_dispersion_real
_atom_type_scat_dispersion_imag
_atom_type_scat_source
C C 0.0033 0.0016 'International Tables Vol C Tables 4.2.6.8 and 6.1.1.4'
H H 0.0000 0.0000 'International Tables Vol C Tables 4.2.6.8 and 6.1.1.4'
Cl Cl 0.1484 0.1585 'International Tables Vol C Tables 4.2.6.8 and 6.1.1.4'
N N 0.0061 0.0033 'International Tables Vol C Tables 4.2.6.8 and 6.1.1.4'
O O 0.0106 0.0060 'International Tables Vol C Tables 4.2.6.8 and 6.1.1.4'
V V 0.3005 0.5294 'International Tables Vol C Tables 4.2.6.8 and 6.1.1.4'

loop_
_geom_angle_atom_site_label_1
_geom_angle_atom_site_label_2
_geom_angle_atom_site_label_3
_geom_angle
_geom_angle_site_symmetry_1
_geom_angle_site_symmetry_3
_geom_angle_publ_flag
N1 C1 C17 122.6(10) . . ?
N1 C1 N2 111.5(8) . . ?
C17 C1 N2 125.9(10) . . ?
N3 C2 N2 102.6(8) . . ?
N3 C2 V1 140.4(6) . . ?
N2 C2 V1 117.0(7) . . ?
C11 C3 C4 122.5(9) . . ?
C11 C3 N3 118.6(8) . . ?
C4 C3 N3 118.5(9) . . ?
C8 C4 C3 116.7(10) . . ?
C8 C4 C5 120.4(9) . . ?
C3 C4 C5 122.8(9) . . ?
C6 C5 C7 110.8(8) . . ?
C6 C5 C4 112.4(8) . . ?
C7 C5 C4 110.9(8) . . ?
C6 C5 H5 107.5 . . ?
C7 C5 H5 107.5 . . ?
C4 C5 H5 107.5 . . ?
C5 C6 H6A 109.5 . . ?
C5 C6 H6B 109.5 . . ?
H6A C6 H6B 109.5 . . ?
C5 C6 H6C 109.5 . . ?
H6A C6 H6C 109.5 . . ?
H6B C6 H6C 109.5 . . ?
C5 C7 H7A 109.5 . . ?
C5 C7 H7B 109.5 . . ?
H7A C7 H7B 109.5 . . ?
C5 C7 H7C 109.5 . . ?
H7A C7 H7C 109.5 . . ?
H7B C7 H7C 109.5 . . ?
C9 C8 C4 121.1(10) . . ?
C9 C8 H8 119.5 . . ?
C4 C8 H8 119.5 . . ?
C10 C9 C8 121.6(10) . . ?
C10 C9 H9 119.2 . . ?
C8 C9 H9 119.2 . . ?
C9 C10 C11 119.4(10) . . ?
C9 C10 H10 120.3 . . ?
C11 C10 H10 120.3 . . ?
C3 C11 C10 118.6(9) . . ?
C3 C11 C12 122.7(9) . . ?
C10 C11 C12 118.7(10) . . ?
C13 C12 C11 115.6(9) . . ?
C13 C12 C14 111.3(9) . . ?
C11 C12 C14 109.3(9) . . ?
C13 C12 H12 106.7 . . ?
C11 C12 H12 106.7 . . ?
C14 C12 H12 106.7 . . ?
C12 C13 H13A 109.5 . . ?
C12 C13 H13B 109.5 . . ?
H13A C13 H13B 109.5 . . ?
C12 C13 H13C 109.5 . . ?
H13A C13 H13C 109.5 . . ?
H13B C13 H13C 109.5 . . ?
C12 C14 H14A 109.5 . . ?
C12 C14 H14B 109.5 . . ?
H14A C14 H14B 109.5 . . ?
C12 C14 H14C 109.5 . . ?
H14A C14 H14C 109.5 . . ?
H14B C14 H14C 109.5 . . ?
C16 C15 N3 105.5(9) . . ?
C16 C15 H15 127.3 . . ?
N3 C15 H15 127.3 . . ?
C15 C16 N2 106.8(8) . . ?
C15 C16 H16 126.6 . . ?
N2 C16 H16 126.6 . . ?
C18 C17 C1 115.8(9) . . ?
C18 C17 H17 122.1 . . ?
C1 C17 H17 122.1 . . ?
C19 C18 C17 122.0(9) . . ?
C19 C18 H18 119.0 . . ?
C17 C18 H18 119.0 . . ?
C18 C19 C20 117.9(10) . . ?
C18 C19 H19 121.1 . . ?
C20 C19 H19 121.1 . . ?
N1 C20 N4 110.3(8) . . ?
N1 C20 C19 122.5(9) . . ?
N4 C20 C19 127.2(10) . . ?
N4 C21 N5 103.7(8) . . ?
N4 C21 V1 116.0(7) . . ?
N5 C21 V1 140.1(7) . . ?
C23 C22 N5 109.0(9) . . ?
C23 C22 H22 125.5 . . ?
N5 C22 H22 125.5 . . ?
C22 C23 N4 104.4(8) . . ?
C22 C23 H23 127.8 . . ?
N4 C23 H23 127.8 . . ?
C32 C24 C25 123.2(8) . . ?
C32 C24 N5 117.4(8) . . ?
C25 C24 N5 119.3(8) . . ?
C29 C25 C24 117.5(9) . . ?
C29 C25 C26 118.0(8) . . ?
C24 C25 C26 124.5(8) . . ?
C28 C26 C25 110.9(8) . . ?
C28 C26 C27 110.1(8) . . ?
C25 C26 C27 110.3(8) . . ?
C28 C26 H26 108.5 . . ?
C25 C26 H26 108.5 . . ?
C27 C26 H26 108.5 . . ?
C26 C27 H27A 109.5 . . ?
C26 C27 H27B 109.5 . . ?
H27A C27 H27B 109.5 . . ?
C26 C27 H27C 109.5 . . ?
H27A C27 H27C 109.5 . . ?
H27B C27 H27C 109.5 . . ?
C26 C28 H28A 109.5 . . ?
C26 C28 H28B 109.5 . . ?
H28A C28 H28B 109.5 . . ?
C26 C28 H28C 109.5 . . ?
H28A C28 H28C 109.5 . . ?
H28B C28 H28C 109.5 . . ?
C30 C29 C25 119.5(9) . . ?
C30 C29 H29 120.3 . . ?
C25 C29 H29 120.3 . . ?
C31 C30 C29 122.8(9) . . ?
C31 C30 H30 118.6 . . ?
C29 C30 H30 118.6 . . ?
C30 C31 C32 118.9(10) . . ?
C30 C31 H31 120.6 . . ?
C32 C31 H31 120.6 . . ?
C24 C32 C31 118.2(8) . . ?
C24 C32 C33 123.5(8) . . ?
C31 C32 C33 118.3(9) . . ?
C35 C33 C34 113.1(9) . . ?
C35 C33 C32 112.0(8) . . ?
C34 C33 C32 111.6(8) . . ?
C35 C33 H33 106.5 . . ?
C34 C33 H33 106.5 . . ?
C32 C33 H33 106.5 . . ?
C33 C34 H34A 109.5 . . ?
C33 C34 H34B 109.5 . . ?
H34A C34 H34B 109.5 . . ?
C33 C34 H34C 109.5 . . ?
H34A C34 H34C 109.5 . . ?
H34B C34 H34C 109.5 . . ?
C33 C35 H35A 109.5 . . ?
C33 C35 H35B 109.5 . . ?
H35A C35 H35B 109.5 . . ?
C33 C35 H35C 109.5 . . ?
H35A C35 H35C 109.5 . . ?
H35B C35 H35C 109.5 . . ?
N6 C36 N7 112.3(8) . . ?
N6 C36 C52 121.7(9) . . ?
N7 C36 C52 126.0(9) . . ?
N8 C37 N7 103.3(8) . . ?
N8 C37 V2 136.4(7) . . ?
N7 C37 V2 120.1(7) . . ?
C39 C38 N8 105.6(9) . . ?
C39 C38 H38 127.2 . . ?
N8 C38 H38 127.2 . . ?
C38 C39 N7 107.4(9) . . ?
C38 C39 H39 126.3 . . ?
N7 C39 H39 126.3 . . ?
C41 C40 C48 123.2(9) . . ?
C41 C40 N8 120.9(9) . . ?
C48 C40 N8 115.8(8) . . ?
C40 C41 C45 115.3(9) . . ?
C40 C41 C42 123.8(8) . . ?
C45 C41 C42 120.9(9) . . ?
C41 C42 C43 109.8(7) . . ?
C41 C42 C44 110.7(8) . . ?
C43 C42 C44 109.3(8) . . ?
C41 C42 H42 109.0 . . ?
C43 C42 H42 109.0 . . ?
C44 C42 H42 109.0 . . ?
C42 C43 H43A 109.5 . . ?
C42 C43 H43B 109.5 . . ?
H43A C43 H43B 109.5 . . ?
C42 C43 H43C 109.5 . . ?
H43A C43 H43C 109.5 . . ?
H43B C43 H43C 109.5 . . ?
C42 C44 H44A 109.5 . . ?
C42 C44 H44B 109.5 . . ?
H44A C44 H44B 109.5 . . ?
C42 C44 H44C 109.5 . . ?
H44A C44 H44C 109.5 . . ?
H44B C44 H44C 109.5 . . ?
C46 C45 C41 121.2(9) . . ?
C46 C45 H45 119.4 . . ?
C41 C45 H45 119.4 . . ?
C47 C46 C45 122.1(9) . . ?
C47 C46 H46 119.0 . . ?
C45 C46 H46 119.0 . . ?
C46 C47 C48 120.7(10) . . ?
C46 C47 H47 119.7 . . ?
C48 C47 H47 119.7 . . ?
C40 C48 C47 117.4(9) . . ?
C40 C48 C49 122.2(9) . . ?
C47 C48 C49 120.4(10) . . ?
C50 C49 C51 110.8(8) . . ?
C50 C49 C48 111.1(8) . . ?
C51 C49 C48 111.6(8) . . ?
C50 C49 H49 107.7 . . ?
C51 C49 H49 107.7 . . ?
C48 C49 H49 107.7 . . ?
C49 C50 H50A 109.5 . . ?
C49 C50 H50B 109.5 . . ?
H50A C50 H50B 109.5 . . ?
C49 C50 H50C 109.5 . . ?
H50A C50 H50C 109.5 . . ?
H50B C50 H50C 109.5 . . ?
C49 C51 H51A 109.5 . . ?
C49 C51 H51B 109.5 . . ?
H51A C51 H51B 109.5 . . ?
C49 C51 H51C 109.5 . . ?
H51A C51 H51C 109.5 . . ?
H51B C51 H51C 109.5 . . ?
C53 C52 C36 116.8(9) . . ?
C53 C52 H52 121.6 . . ?
C36 C52 H52 121.6 . . ?
C52 C53 C54 123.0(9) . . ?
C52 C53 H53 118.5 . . ?
C54 C53 H53 118.5 . . ?
C55 C54 C53 114.2(10) . . ?
C55 C54 H54 122.9 . . ?
C53 C54 H54 122.9 . . ?
N6 C55 C54 123.9(9) . . ?
N6 C55 N9 111.6(8) . . ?
C54 C55 N9 124.4(10) . . ?
N10 C56 N9 102.7(8) . . ?
N10 C56 V2 137.9(6) . . ?
N9 C56 V2 119.4(7) . . ?
C58 C57 N10 107.7(9) . . ?
C58 C57 H57 126.2 . . ?
N10 C57 H57 126.2 . . ?
C57 C58 N9 107.0(8) . . ?
C57 C58 H58 126.5 . . ?
N9 C58 H58 126.5 . . ?
C60 C59 N10 118.0(9) . . ?
C60 C59 C67 120.7(9) . . ?
N10 C59 C67 121.2(10) . . ?
C59 C60 C64 118.7(10) . . ?
C59 C60 C61 123.0(8) . . ?
C64 C60 C61 118.4(10) . . ?
C60 C61 C63 113.0(9) . . ?
C60 C61 C62 112.4(8) . . ?
C63 C61 C62 109.3(9) . . ?
C60 C61 H61 107.3 . . ?
C63 C61 H61 107.3 . . ?
C62 C61 H61 107.3 . . ?
C61 C62 H62A 109.5 . . ?
C61 C62 H62B 109.5 . . ?
H62A C62 H62B 109.5 . . ?
C61 C62 H62C 109.5 . . ?
H62A C62 H62C 109.5 . . ?
H62B C62 H62C 109.5 . . ?
C61 C63 H63A 109.5 . . ?
C61 C63 H63B 109.5 . . ?
H63A C63 H63B 109.5 . . ?
C61 C63 H63C 109.5 . . ?
H63A C63 H63C 109.5 . . ?
H63B C63 H63C 109.5 . . ?
C65 C64 C60 119.4(11) . . ?
C65 C64 H64 120.3 . . ?
C60 C64 H64 120.3 . . ?
C66 C65 C64 121.5(10) . . ?
C66 C65 H65 119.3 . . ?
C64 C65 H65 119.3 . . ?
C65 C66 C67 120.8(10) . . ?
C65 C66 H66 119.6 . . ?
C67 C66 H66 119.6 . . ?
C66 C67 C59 118.9(11) . . ?
C66 C67 C68 121.3(10) . . ?
C59 C67 C68 119.8(9) . . ?
C67 C68 C70 108.4(9) . . ?
C67 C68 C69 112.1(9) . . ?
C70 C68 C69 111.3(9) . . ?
C67 C68 H68 108.3 . . ?
C70 C68 H68 108.3 . . ?
C69 C68 H68 108.3 . . ?
C68 C69 H69A 109.5 . . ?
C68 C69 H69B 109.5 . . ?
H69A C69 H69B 109.5 . . ?
C68 C69 H69C 109.5 . . ?
H69A C69 H69C 109.5 . . ?
H69B C69 H69C 109.5 . . ?
C68 C70 H70A 109.5 . . ?
C68 C70 H70B 109.5 . . ?
H70A C70 H70B 109.5 . . ?
C68 C70 H70C 109.5 . . ?
H70A C70 H70C 109.5 . . ?
H70B C70 H70C 109.5 . . ?
C20 N1 C1 119.1(8) . . ?
C20 N1 V1 121.4(6) . . ?
C1 N1 V1 119.4(6) . . ?
C16 N2 C2 112.3(8) . . ?
C16 N2 C1 127.2(8) . . ?
C2 N2 C1 120.3(8) . . ?
C2 N3 C15 112.8(8) . . ?
C2 N3 C3 128.4(8) . . ?
C15 N3 C3 118.8(8) . . ?
C21 N4 C20 121.7(9) . . ?
C21 N4 C23 112.7(8) . . ?
C20 N4 C23 125.6(8) . . ?
C21 N5 C22 110.1(7) . . ?
C21 N5 C24 124.7(8) . . ?
C22 N5 C24 124.5(8) . . ?
C55 N6 C36 120.3(8) . . ?
C55 N6 V2 120.2(6) . . ?
C36 N6 V2 119.4(7) . . ?
C37 N7 C39 112.0(8) . . ?
C37 N7 C36 117.5(9) . . ?
C39 N7 C36 130.4(8) . . ?
C37 N8 C38 111.7(7) . . ?
C37 N8 C40 124.6(8) . . ?
C38 N8 C40 122.8(8) . . ?
C56 N9 C58 111.0(8) . . ?
C56 N9 C55 117.6(9) . . ?
C58 N9 C55 131.4(8) . . ?
C56 N10 C59 122.3(8) . . ?
C56 N10 C57 111.7(8) . . ?
C59 N10 C57 125.6(8) . . ?
O1 V1 C2 107.3(3) . . ?
O1 V1 C21 110.6(3) . . ?
C2 V1 C21 141.9(4) . . ?
O1 V1 N1 178.9(3) . . ?
C2 V1 N1 71.6(3) . . ?
C21 V1 N1 70.4(3) . . ?
O1 V1 Cl1 98.1(2) . . ?
C2 V1 Cl1 91.1(2) . . ?
C21 V1 Cl1 86.7(2) . . ?
N1 V1 Cl1 82.10(18) . . ?
O1 V1 Cl2 99.7(2) . . ?
C2 V1 Cl2 86.5(2) . . ?
C21 V1 Cl2 84.3(2) . . ?
N1 V1 Cl2 80.18(18) . . ?
Cl1 V1 Cl2 161.97(10) . . ?
O2 V2 C56 106.7(3) . . ?
O2 V2 C37 111.7(3) . . ?
C56 V2 C37 141.5(4) . . ?
O2 V2 N6 176.2(3) . . ?
C56 V2 N6 71.2(3) . . ?
C37 V2 N6 70.3(3) . . ?
O2 V2 Cl3 99.0(2) . . ?
C56 V2 Cl3 89.7(3) . . ?
C37 V2 Cl3 86.4(2) . . ?
N6 V2 Cl3 84.32(18) . . ?
O2 V2 Cl4 98.3(2) . . ?
C56 V2 Cl4 90.9(3) . . ?
C37 V2 Cl4 81.8(2) . . ?
N6 V2 Cl4 78.66(18) . . ?
Cl3 V2 Cl4 161.78(10) . . ?

loop_
_geom_bond_atom_site_label_1
_geom_bond_atom_site_label_2
_geom_bond_distance
_geom_bond_site_symmetry_2
_geom_bond_publ_flag
C1 N1 1.342(11) . ?
C1 C17 1.402(12) . ?
C1 N2 1.414(11) . ?
C2 N3 1.337(11) . ?
C2 N2 1.378(10) . ?
C2 V1 2.169(10) . ?
C3 C11 1.369(13) . ?
C3 C4 1.404(12) . ?
C3 N3 1.459(12) . ?
C4 C8 1.392(13) . ?
C4 C5 1.532(13) . ?
C5 C6 1.511(13) . ?
C5 C7 1.528(12) . ?
C5 H5 1.0000 . ?
C6 H6A 0.9800 . ?
C6 H6B 0.9800 . ?
C6 H6C 0.9800 . ?
C7 H7A 0.9800 . ?
C7 H7B 0.9800 . ?
C7 H7C 0.9800 . ?
C8 C9 1.368(13) . ?
C8 H8 0.9500 . ?
C9 C10 1.360(13) . ?
C9 H9 0.9500 . ?
C10 C11 1.407(13) . ?
C10 H10 0.9500 . ?
C11 C12 1.533(14) . ?
C12 C13 1.519(14) . ?
C12 C14 1.543(14) . ?
C12 H12 1.0000 . ?
C13 H13A 0.9800 . ?
C13 H13B 0.9800 . ?
C13 H13C 0.9800 . ?
C14 H14A 0.9800 . ?
C14 H14B 0.9800 . ?
C14 H14C 0.9800 . ?
C15 C16 1.345(13) . ?
C15 N3 1.409(11) . ?
C15 H15 0.9500 . ?
C16 N2 1.374(12) . ?
C16 H16 0.9500 . ?
C17 C18 1.381(13) . ?
C17 H17 0.9500 . ?
C18 C19 1.351(12) . ?
C18 H18 0.9500 . ?
C19 C20 1.393(12) . ?
C19 H19 0.9500 . ?
C20 N1 1.307(11) . ?
C20 N4 1.395(11) . ?
C21 N4 1.371(10) . ?
C21 N5 1.366(11) . ?
C21 V1 2.182(11) . ?
C22 C23 1.346(12) . ?
C22 N5 1.403(11) . ?
C22 H22 0.9500 . ?
C23 N4 1.407(11) . ?
C23 H23 0.9500 . ?
C24 C32 1.361(12) . ?
C24 C25 1.393(12) . ?
C24 N5 1.441(10) . ?
C25 C29 1.390(12) . ?
C25 C26 1.543(13) . ?
C26 C28 1.520(12) . ?
C26 C27 1.555(13) . ?
C26 H26 1.0000 . ?
C27 H27A 0.9800 . ?
C27 H27B 0.9800 . ?
C27 H27C 0.9800 . ?
C28 H28A 0.9800 . ?
C28 H28B 0.9800 . ?
C28 H28C 0.9800 . ?
C29 C30 1.365(13) . ?
C29 H29 0.9500 . ?
C30 C31 1.360(13) . ?
C30 H30 0.9500 . ?
C31 C32 1.405(12) . ?
C31 H31 0.9500 . ?
C32 C33 1.539(12) . ?
C33 C35 1.497(13) . ?
C33 C34 1.512(13) . ?
C33 H33 1.0000 . ?
C34 H34A 0.9800 . ?
C34 H34B 0.9800 . ?
C34 H34C 0.9800 . ?
C35 H35A 0.9800 . ?
C35 H35B 0.9800 . ?
C35 H35C 0.9800 . ?
C36 N6 1.312(11) . ?
C36 N7 1.406(11) . ?
C36 C52 1.407(12) . ?
C37 N8 1.338(11) . ?
C37 N7 1.357(10) . ?
C37 V2 2.120(10) . ?
C38 C39 1.316(12) . ?
C38 N8 1.423(11) . ?
C38 H38 0.9500 . ?
C39 N7 1.382(11) . ?
C39 H39 0.9500 . ?
C40 C41 1.395(12) . ?
C40 C48 1.397(13) . ?
C40 N8 1.456(11) . ?
C41 C45 1.433(12) . ?
C41 C42 1.498(12) . ?
C42 C43 1.553(12) . ?
C42 C44 1.554(12) . ?
C42 H42 1.0000 . ?
C43 H43A 0.9800 . ?
C43 H43B 0.9800 . ?
C43 H43C 0.9800 . ?
C44 H44A 0.9800 . ?
C44 H44B 0.9800 . ?
C44 H44C 0.9800 . ?
C45 C46 1.350(13) . ?
C45 H45 0.9500 . ?
C46 C47 1.343(12) . ?
C46 H46 0.9500 . ?
C47 C48 1.402(12) . ?
C47 H47 0.9500 . ?
C48 C49 1.564(13) . ?
C49 C50 1.513(13) . ?
C49 C51 1.528(13) . ?
C49 H49 1.0000 . ?
C50 H50A 0.9800 . ?
C50 H50B 0.9800 . ?
C50 H50C 0.9800 . ?
C51 H51A 0.9800 . ?
C51 H51B 0.9800 . ?
C51 H51C 0.9800 . ?
C52 C53 1.355(12) . ?
C52 H52 0.9500 . ?
C53 C54 1.399(13) . ?
C53 H53 0.9500 . ?
C54 C55 1.397(12) . ?
C54 H54 0.9500 . ?
C55 N6 1.309(11) . ?
C55 N9 1.419(11) . ?
C56 N10 1.365(11) . ?
C56 N9 1.398(10) . ?
C56 V2 2.104(11) . ?
C57 C58 1.326(12) . ?
C57 N10 1.395(11) . ?
C57 H57 0.9500 . ?
C58 N9 1.396(11) . ?
C58 H58 0.9500 . ?
C59 C60 1.380(13) . ?
C59 N10 1.392(12) . ?
C59 C67 1.441(13) . ?
C60 C64 1.426(13) . ?
C60 C61 1.515(14) . ?
C61 C63 1.525(13) . ?
C61 C62 1.538(14) . ?
C61 H61 1.0000 . ?
C62 H62A 0.9800 . ?
C62 H62B 0.9800 . ?
C62 H62C 0.9800 . ?
C63 H63A 0.9800 . ?
C63 H63B 0.9800 . ?
C63 H63C 0.9800 . ?
C64 C65 1.394(14) . ?
C64 H64 0.9500 . ?
C65 C66 1.369(14) . ?
C65 H65 0.9500 . ?
C66 C67 1.374(13) . ?
C66 H66 0.9500 . ?
C67 C68 1.510(14) . ?
C68 C70 1.540(14) . ?
C68 C69 1.546(13) . ?
C68 H68 1.0000 . ?
C69 H69A 0.9800 . ?
C69 H69B 0.9800 . ?
C69 H69C 0.9800 . ?
C70 H70A 0.9800 . ?
C70 H70B 0.9800 . ?
C70 H70C 0.9800 . ?
Cl1 V1 2.398(3) . ?
Cl2 V1 2.421(3) . ?
Cl3 V2 2.388(3) . ?
Cl4 V2 2.456(3) . ?
N1 V1 2.275(7) . ?
N6 V2 2.270(7) . ?
O1 V1 1.600(5) . ?
O2 V2 1.602(6) . ?

loop_
_geom_torsion_atom_site_label_1
_geom_torsion_atom_site_label_2
_geom_torsion_atom_site_label_3
_geom_torsion_atom_site_label_4
_geom_torsion
_geom_torsion_site_symmetry_1
_geom_torsion_site_symmetry_2
_geom_torsion_site_symmetry_3
_geom_torsion_site_symmetry_4
_geom_torsion_publ_flag
C11 C3 C4 C8 -4.9(14) . . . . ?
N3 C3 C4 C8 168.2(8) . . . . ?
C11 C3 C4 C5 178.0(9) . . . . ?
N3 C3 C4 C5 -8.9(13) . . . . ?
C8 C4 C5 C6 -70.3(11) . . . . ?
C3 C4 C5 C6 106.7(10) . . . . ?
C8 C4 C5 C7 54.4(12) . . . . ?
C3 C4 C5 C7 -128.6(9) . . . . ?
C3 C4 C8 C9 2.5(14) . . . . ?
C5 C4 C8 C9 179.7(9) . . . . ?
C4 C8 C9 C10 1.1(16) . . . . ?
C8 C9 C10 C11 -2.4(16) . . . . ?
C4 C3 C11 C10 3.7(14) . . . . ?
N3 C3 C11 C10 -169.5(8) . . . . ?
C4 C3 C11 C12 -176.7(9) . . . . ?
N3 C3 C11 C12 10.1(14) . . . . ?
C9 C10 C11 C3 0.1(15) . . . . ?
C9 C10 C11 C12 -179.5(9) . . . . ?
C3 C11 C12 C13 -129.5(10) . . . . ?
C10 C11 C12 C13 50.1(13) . . . . ?
C3 C11 C12 C14 104.0(11) . . . . ?
C10 C11 C12 C14 -76.4(12) . . . . ?
N3 C15 C16 N2 -0.4(10) . . . . ?
N1 C1 C17 C18 -2.1(13) . . . . ?
N2 C1 C17 C18 177.5(8) . . . . ?
C1 C17 C18 C19 -0.1(14) . . . . ?
C17 C18 C19 C20 0.8(15) . . . . ?
C18 C19 C20 N1 0.7(14) . . . . ?
C18 C19 C20 N4 178.7(9) . . . . ?
N5 C22 C23 N4 1.5(10) . . . . ?
C32 C24 C25 C29 0.0(14) . . . . ?
N5 C24 C25 C29 -174.9(8) . . . . ?
C32 C24 C25 C26 -179.8(9) . . . . ?
N5 C24 C25 C26 5.2(13) . . . . ?
C29 C25 C26 C28 -63.8(11) . . . . ?
C24 C25 C26 C28 116.0(10) . . . . ?
C29 C25 C26 C27 58.4(11) . . . . ?
C24 C25 C26 C27 -121.7(9) . . . . ?
C24 C25 C29 C30 -0.3(14) . . . . ?
C26 C25 C29 C30 179.6(9) . . . . ?
C25 C29 C30 C31 -0.6(16) . . . . ?
C29 C30 C31 C32 1.6(16) . . . . ?
C25 C24 C32 C31 1.0(14) . . . . ?
N5 C24 C32 C31 176.1(8) . . . . ?
C25 C24 C32 C33 -179.1(8) . . . . ?
N5 C24 C32 C33 -4.0(13) . . . . ?
C30 C31 C32 C24 -1.8(14) . . . . ?
C30 C31 C32 C33 178.3(9) . . . . ?
C24 C32 C33 C35 -123.9(10) . . . . ?
C31 C32 C33 C35 56.0(12) . . . . ?
C24 C32 C33 C34 108.1(11) . . . . ?
C31 C32 C33 C34 -71.9(12) . . . . ?
N8 C38 C39 N7 -1.4(10) . . . . ?
C48 C40 C41 C45 -3.0(13) . . . . ?
N8 C40 C41 C45 -179.4(8) . . . . ?
C48 C40 C41 C42 178.2(9) . . . . ?
N8 C40 C41 C42 1.8(13) . . . . ?
C40 C41 C42 C43 -120.8(9) . . . . ?
C45 C41 C42 C43 60.5(11) . . . . ?
C40 C41 C42 C44 118.4(10) . . . . ?
C45 C41 C42 C44 -60.3(11) . . . . ?
C40 C41 C45 C46 2.1(13) . . . . ?
C42 C41 C45 C46 -179.1(9) . . . . ?
C41 C45 C46 C47 -0.5(15) . . . . ?
C45 C46 C47 C48 -0.3(15) . . . . ?
C41 C40 C48 C47 2.3(14) . . . . ?
N8 C40 C48 C47 178.9(8) . . . . ?
C41 C40 C48 C49 179.9(8) . . . . ?
N8 C40 C48 C49 -3.5(13) . . . . ?
C46 C47 C48 C40 -0.5(14) . . . . ?
C46 C47 C48 C49 -178.2(9) . . . . ?
C40 C48 C49 C50 -98.7(11) . . . . ?
C47 C48 C49 C50 78.9(11) . . . . ?
C40 C48 C49 C51 137.1(9) . . . . ?
C47 C48 C49 C51 -45.3(12) . . . . ?
N6 C36 C52 C53 -1.3(13) . . . . ?
N7 C36 C52 C53 179.7(8) . . . . ?
C36 C52 C53 C54 1.9(14) . . . . ?
C52 C53 C54 C55 -2.3(13) . . . . ?
C53 C54 C55 N6 2.1(13) . . . . ?
C53 C54 C55 N9 -174.8(8) . . . . ?
N10 C57 C58 N9 -0.6(10) . . . . ?
N10 C59 C60 C64 -177.6(9) . . . . ?
C67 C59 C60 C64 -1.2(14) . . . . ?
N10 C59 C60 C61 1.8(14) . . . . ?
C67 C59 C60 C61 178.2(9) . . . . ?
C59 C60 C61 C63 -126.7(10) . . . . ?
C64 C60 C61 C63 52.8(12) . . . . ?
C59 C60 C61 C62 109.0(11) . . . . ?
C64 C60 C61 C62 -71.5(12) . . . . ?
C59 C60 C64 C65 0.3(15) . . . . ?
C61 C60 C64 C65 -179.2(9) . . . . ?
C60 C64 C65 C66 0.2(16) . . . . ?
C64 C65 C66 C67 0.2(17) . . . . ?
C65 C66 C67 C59 -1.1(15) . . . . ?
C65 C66 C67 C68 -178.1(10) . . . . ?
C60 C59 C67 C66 1.6(14) . . . . ?
N10 C59 C67 C66 177.9(9) . . . . ?
C60 C59 C67 C68 178.7(9) . . . . ?
N10 C59 C67 C68 -5.0(14) . . . . ?
C66 C67 C68 C70 83.5(12) . . . . ?
C59 C67 C68 C70 -93.5(11) . . . . ?
C66 C67 C68 C69 -39.8(13) . . . . ?
C59 C67 C68 C69 143.2(10) . . . . ?
N4 C20 N1 C1 178.9(7) . . . . ?
C19 C20 N1 C1 -2.9(13) . . . . ?
N4 C20 N1 V1 -0.3(10) . . . . ?
C19 C20 N1 V1 178.0(6) . . . . ?
C17 C1 N1 C20 3.6(12) . . . . ?
N2 C1 N1 C20 -176.1(7) . . . . ?
C17 C1 N1 V1 -177.2(6) . . . . ?
N2 C1 N1 V1 3.1(9) . . . . ?
C15 C16 N2 C2 0.3(11) . . . . ?
C15 C16 N2 C1 -174.4(8) . . . . ?
N3 C2 N2 C16 -0.1(10) . . . . ?
V1 C2 N2 C16 -178.2(6) . . . . ?
N3 C2 N2 C1 175.0(7) . . . . ?
V1 C2 N2 C1 -3.1(10) . . . . ?
N1 C1 N2 C16 174.3(8) . . . . ?
C17 C1 N2 C16 -5.4(14) . . . . ?
N1 C1 N2 C2 -0.1(11) . . . . ?
C17 C1 N2 C2 -179.7(8) . . . . ?
N2 C2 N3 C15 -0.2(9) . . . . ?
V1 C2 N3 C15 177.2(8) . . . . ?
N2 C2 N3 C3 179.8(8) . . . . ?
V1 C2 N3 C3 -2.8(16) . . . . ?
C16 C15 N3 C2 0.4(10) . . . . ?
C16 C15 N3 C3 -179.6(8) . . . . ?
C11 C3 N3 C2 -98.4(12) . . . . ?
C4 C3 N3 C2 88.2(12) . . . . ?
C11 C3 N3 C15 81.6(11) . . . . ?
C4 C3 N3 C15 -91.8(10) . . . . ?
N5 C21 N4 C20 178.9(7) . . . . ?
V1 C21 N4 C20 -4.4(10) . . . . ?
N5 C21 N4 C23 -0.7(9) . . . . ?
V1 C21 N4 C23 175.9(6) . . . . ?
N1 C20 N4 C21 3.1(11) . . . . ?
C19 C20 N4 C21 -175.1(9) . . . . ?
N1 C20 N4 C23 -177.3(8) . . . . ?
C19 C20 N4 C23 4.5(14) . . . . ?
C22 C23 N4 C21 -0.5(10) . . . . ?
C22 C23 N4 C20 179.9(8) . . . . ?
N4 C21 N5 C22 1.6(9) . . . . ?
V1 C21 N5 C22 -173.6(7) . . . . ?
N4 C21 N5 C24 -169.4(8) . . . . ?
V1 C21 N5 C24 15.4(14) . . . . ?
C23 C22 N5 C21 -2.1(10) . . . . ?
C23 C22 N5 C24 169.0(8) . . . . ?
C32 C24 N5 C21 98.4(11) . . . . ?
C25 C24 N5 C21 -86.4(11) . . . . ?
C32 C24 N5 C22 -71.4(11) . . . . ?
C25 C24 N5 C22 103.9(10) . . . . ?
C54 C55 N6 C36 -1.6(13) . . . . ?
N9 C55 N6 C36 175.6(7) . . . . ?
C54 C55 N6 V2 179.7(7) . . . . ?
N9 C55 N6 V2 -3.1(10) . . . . ?
N7 C36 N6 C55 -179.7(7) . . . . ?
C52 C36 N6 C55 1.1(13) . . . . ?
N7 C36 N6 V2 -1.0(10) . . . . ?
C52 C36 N6 V2 179.8(6) . . . . ?
N8 C37 N7 C39 -1.3(10) . . . . ?
V2 C37 N7 C39 -176.6(6) . . . . ?
N8 C37 N7 C36 -177.1(7) . . . . ?
V2 C37 N7 C36 7.6(10) . . . . ?
C38 C39 N7 C37 1.8(11) . . . . ?
C38 C39 N7 C36 176.9(9) . . . . ?
N6 C36 N7 C37 -3.9(11) . . . . ?
C52 C36 N7 C37 175.2(8) . . . . ?
N6 C36 N7 C39 -178.8(8) . . . . ?
C52 C36 N7 C39 0.3(15) . . . . ?
N7 C37 N8 C38 0.4(9) . . . . ?
V2 C37 N8 C38 174.5(7) . . . . ?
N7 C37 N8 C40 169.7(8) . . . . ?
V2 C37 N8 C40 -16.2(14) . . . . ?
C39 C38 N8 C37 0.7(10) . . . . ?
C39 C38 N8 C40 -168.9(8) . . . . ?
C41 C40 N8 C37 87.9(11) . . . . ?
C48 C40 N8 C37 -88.8(11) . . . . ?
C41 C40 N8 C38 -103.9(10) . . . . ?
C48 C40 N8 C38 79.4(11) . . . . ?
N10 C56 N9 C58 0.4(10) . . . . ?
V2 C56 N9 C58 178.5(6) . . . . ?
N10 C56 N9 C55 -178.9(7) . . . . ?
V2 C56 N9 C55 -0.8(10) . . . . ?
C57 C58 N9 C56 0.1(10) . . . . ?
C57 C58 N9 C55 179.4(8) . . . . ?
N6 C55 N9 C56 2.5(11) . . . . ?
C54 C55 N9 C56 179.7(8) . . . . ?
N6 C55 N9 C58 -176.7(8) . . . . ?
C54 C55 N9 C58 0.5(15) . . . . ?
N9 C56 N10 C59 -173.8(8) . . . . ?
V2 C56 N10 C59 8.7(15) . . . . ?
N9 C56 N10 C57 -0.8(10) . . . . ?
V2 C56 N10 C57 -178.3(8) . . . . ?
C60 C59 N10 C56 97.0(11) . . . . ?
C67 C59 N10 C56 -79.4(12) . . . . ?
C60 C59 N10 C57 -75.0(12) . . . . ?
C67 C59 N10 C57 108.6(11) . . . . ?
C58 C57 N10 C56 0.9(11) . . . . ?
C58 C57 N10 C59 173.7(9) . . . . ?
N3 C2 V1 O1 6.0(11) . . . . ?
N2 C2 V1 O1 -176.8(6) . . . . ?
N3 C2 V1 C21 -169.2(8) . . . . ?
N2 C2 V1 C21 8.0(9) . . . . ?
N3 C2 V1 N1 -173.9(11) . . . . ?
N2 C2 V1 N1 3.3(6) . . . . ?
N3 C2 V1 Cl1 104.8(10) . . . . ?
N2 C2 V1 Cl1 -78.0(6) . . . . ?
N3 C2 V1 Cl2 -93.1(10) . . . . ?
N2 C2 V1 Cl2 84.1(6) . . . . ?
N4 C21 V1 O1 -177.0(6) . . . . ?
N5 C21 V1 O1 -2.1(10) . . . . ?
N4 C21 V1 C2 -1.9(9) . . . . ?
N5 C21 V1 C2 173.0(8) . . . . ?
N4 C21 V1 N1 2.8(5) . . . . ?
N5 C21 V1 N1 177.7(10) . . . . ?
N4 C21 V1 Cl1 85.6(6) . . . . ?
N5 C21 V1 Cl1 -99.5(10) . . . . ?
N4 C21 V1 Cl2 -78.8(6) . . . . ?
N5 C21 V1 Cl2 96.1(10) . . . . ?
C20 N1 V1 C2 175.5(7) . . . . ?
C1 N1 V1 C2 -3.6(6) . . . . ?
C20 N1 V1 C21 -1.4(6) . . . . ?
C1 N1 V1 C21 179.4(7) . . . . ?
C20 N1 V1 Cl1 -90.7(7) . . . . ?
C1 N1 V1 Cl1 90.1(6) . . . . ?
C20 N1 V1 Cl2 86.0(7) . . . . ?
C1 N1 V1 Cl2 -93.2(6) . . . . ?
N10 C56 V2 O2 0.1(11) . . . . ?
N9 C56 V2 O2 -177.2(7) . . . . ?
N10 C56 V2 C37 177.0(8) . . . . ?
N9 C56 V2 C37 -0.3(11) . . . . ?
N10 C56 V2 N6 176.7(11) . . . . ?
N9 C56 V2 N6 -0.6(6) . . . . ?
N10 C56 V2 Cl3 -99.2(10) . . . . ?
N9 C56 V2 Cl3 83.6(7) . . . . ?
N10 C56 V2 Cl4 99.0(10) . . . . ?
N9 C56 V2 Cl4 -78.2(7) . . . . ?
N8 C37 V2 O2 -2.6(10) . . . . ?
N7 C37 V2 O2 170.8(6) . . . . ?
N8 C37 V2 C56 -179.4(8) . . . . ?
N7 C37 V2 C56 -6.0(10) . . . . ?
N8 C37 V2 N6 -179.1(10) . . . . ?
N7 C37 V2 N6 -5.7(6) . . . . ?
N8 C37 V2 Cl3 95.6(9) . . . . ?
N7 C37 V2 Cl3 -91.0(7) . . . . ?
N8 C37 V2 Cl4 -98.3(9) . . . . ?
N7 C37 V2 Cl4 75.1(7) . . . . ?
C55 N6 V2 C56 2.1(7) . . . . ?
C36 N6 V2 C56 -176.6(7) . . . . ?
C55 N6 V2 C37 -177.7(7) . . . . ?
C36 N6 V2 C37 3.6(6) . . . . ?
C55 N6 V2 Cl3 -89.5(6) . . . . ?
C36 N6 V2 Cl3 91.8(6) . . . . ?
C55 N6 V2 Cl4 97.0(6) . . . . ?
C36 N6 V2 Cl4 -81.7(6) . . . . ?

loop_
_platon_squeeze_void_nr
_platon_squeeze_void_average_x
_platon_squeeze_void_average_y
_platon_squeeze_void_average_z
_platon_squeeze_void_volume
_platon_squeeze_void_count_electrons
1 0.000 0.500 0.500 255.7 35.4
2 0.134 0.438 0.919 20.9 2.5
3 0.500 1.000 0.000 255.6 35.4
4 0.365 0.938 0.581 20.8 2.5
5 0.634 0.062 0.419 20.9 2.5
6 0.865 0.562 0.081 20.8 2.5
